data_2237413
loop_
_publ_author_name
'Tummala, Manorama'
'Dhar, Raj K.'
'Fronczek, Frank R.'
'Watkins, Steven F.'

_publ_section_title
;
 1-[3-(Naphthalen-1-yl)phenyl]naphthalene
;
_journal_coeditor_code TK5189
_journal_issue 2
_journal_name_full 'Acta Crystallographica Section E'
_journal_page_first o307
_journal_paper_doi 10.1107/S1600536813002407
_journal_volume 69
_journal_year 2013
_chemical_formula_iupac 'C26 H18'
_chemical_formula_moiety 'C26 H18'
_chemical_formula_sum 'C26 H18'
_chemical_formula_weight 330.4
_chemical_melting_point 131.5(5)
_chemical_name_systematic
;
1-[3-(Naphthalen-1-yl)phenyl]naphthalene
;
_space_group_IT_number 2
_symmetry_cell_setting triclinic
_symmetry_space_group_name_Hall '-P 1'
_symmetry_space_group_name_H-M 'P -1'
_atom_sites_solution_hydrogens geom
_atom_sites_solution_primary direct
_atom_sites_solution_secondary difmap
_audit_creation_method 'WinGX routine CIF_UPDATE'
_cell_angle_alpha 106.0798(8)
_cell_angle_beta 96.2976(8)
_cell_angle_gamma 108.4307(9)
_cell_formula_units_Z 2
_cell_length_a 7.62720(10)
_cell_length_b 10.8453(2)
_cell_length_c 11.8454(2)
_cell_measurement_pressure 101.3
_cell_measurement_reflns_used 5528
_cell_measurement_temperature 100.0(5)
_cell_measurement_theta_max 32.577
_cell_measurement_theta_min 2.546
_cell_volume 872.05(3)
_computing_cell_refinement 'SCALEPACK (Otwinowski & Minor, 1997)'
_computing_data_collection 'COLLECT (Nonius, 2000)'
_computing_data_reduction 'DENZO and SCALEPACK (Otwinowski & Minor, 1997)'
_computing_molecular_graphics 'ORTEP-3 for Windows (Farrugia, 2012)'
_computing_publication_material 'WinGX (Farrugia, 2012)'
_computing_structure_refinement 'SHELXL97 (Sheldrick, 2008)'
_computing_structure_solution 'SIR2002 (Burla <i>et al.</i>, 2003)'
_diffrn_ambient_temperature 100.0(5)
_diffrn_detector_area_resol_mean 9
_diffrn_measured_fraction_theta_full 0.983
_diffrn_measured_fraction_theta_max 0.983
_diffrn_measurement_device 'Nonius KappaCCD'
_diffrn_measurement_method '\f and \w scans'
_diffrn_radiation_monochromator graphite
_diffrn_radiation_source 'fine-focus sealed tube'
_diffrn_radiation_type MoK\a
_diffrn_radiation_wavelength 0.71073
_diffrn_reflns_av_R_equivalents 0.0248
_diffrn_reflns_limit_h_max 11
_diffrn_reflns_limit_h_min -11
_diffrn_reflns_limit_k_max 16
_diffrn_reflns_limit_k_min -16
_diffrn_reflns_limit_l_max 17
_diffrn_reflns_limit_l_min -17
_diffrn_reflns_number 11174
_diffrn_reflns_theta_full 32.62
_diffrn_reflns_theta_max 32.62
_diffrn_reflns_theta_min 2.88
_exptl_absorpt_coefficient_mu 0.071
_exptl_absorpt_correction_T_max 0.9894
_exptl_absorpt_correction_T_min 0.9804
_exptl_absorpt_correction_type multi-scan
_exptl_absorpt_process_details '(SCALEPACK; Otwinowski & Minor, 1997)'
_exptl_crystal_colour colourless
_exptl_crystal_density_diffrn 1.258
_exptl_crystal_density_method 'not measured'
_exptl_crystal_description prism
_exptl_crystal_F_000 348
_exptl_crystal_size_max 0.28
_exptl_crystal_size_mid 0.22
_exptl_crystal_size_min 0.15
_refine_diff_density_max 0.355
_refine_diff_density_min -0.245
_refine_ls_extinction_method none
_refine_ls_goodness_of_fit_ref 1.046
_refine_ls_hydrogen_treatment refxyz
_refine_ls_matrix_type full
_refine_ls_number_constraints 0
_refine_ls_number_parameters 289
_refine_ls_number_reflns 6272
_refine_ls_number_restraints 0
_refine_ls_restrained_S_all 1.046
_refine_ls_R_factor_gt 0.050
_refine_ls_shift/su_max 0.001
_refine_ls_structure_factor_coef Fsqd
_refine_ls_weighting_details 'calc w=1/[\s^2^(Fo^2^)+(0.0681P)^2^+0.1782P] where P=(Fo^2^+2Fc^2^)/3'
_refine_ls_weighting_scheme calc
_refine_ls_wR_factor_ref 0.1384
_reflns_number_gt 4659
_reflns_number_total 6272
_reflns_threshold_expression I>2\s(I)
_cod_data_source_file tk5189.cif
_cod_data_source_block I
_cod_original_cell_volume 872.05(2)
_cod_database_code 2237413
_cod_database_fobs_code 2237413

loop_
_symmetry_equiv_pos_as_xyz
'x, y, z'
'-x, -y, -z'

loop_
_atom_site_type_symbol
_atom_site_label
_atom_site_fract_x
_atom_site_fract_y
_atom_site_fract_z
_atom_site_U_iso_or_equiv
_atom_site_adp_type
_atom_site_calc_flag
_atom_site_occupancy
C C1 0.82582(14) 0.47008(10) 0.81621(9) 0.01484(18) Uani d 1
C C2 0.69555(14) 0.50351(10) 0.74916(9) 0.01559(18) Uani d 1
H H2 0.5744(18) 0.4321(13) 0.7006(12) 0.019 Uiso d 1
C C3 0.73683(14) 0.63687(10) 0.74479(9) 0.01583(18) Uani d 1
C C4 0.91076(15) 0.73893(10) 0.81138(9) 0.0186(2) Uani d 1
H H4 0.9414(19) 0.8349(14) 0.8107(13) 0.022 Uiso d 1
C C5 1.04081(15) 0.70701(11) 0.87862(9) 0.0192(2) Uani d 1
H H5 1.159(2) 0.7783(14) 0.9277(13) 0.023 Uiso d 1
C C6 0.99993(14) 0.57264(10) 0.87979(9) 0.01680(19) Uani d 1
H H6 1.0961(19) 0.5510(13) 0.9275(12) 0.02 Uiso d 1
C C7 0.78015(13) 0.32634(10) 0.81691(9) 0.01449(18) Uani d 1
C C8 0.89726(15) 0.25621(11) 0.77886(10) 0.01835(19) Uani d 1
H H8 1.013(2) 0.3032(14) 0.7538(13) 0.022 Uiso d 1
C C9 0.85267(16) 0.11697(11) 0.77163(10) 0.0213(2) Uani d 1
H H9 0.939(2) 0.0692(15) 0.7408(14) 0.026 Uiso d 1
C C10 0.69203(16) 0.04918(10) 0.80376(10) 0.0200(2) Uani d 1
H H10 0.658(2) -0.0494(14) 0.7972(13) 0.024 Uiso d 1
C C11 0.57133(14) 0.11841(10) 0.84745(9) 0.01646(19) Uani d 1
C C12 0.40719(16) 0.05083(11) 0.88491(10) 0.0216(2) Uani d 1
H H12 0.380(2) -0.0479(15) 0.8764(13) 0.026 Uiso d 1
C C13 0.29543(16) 0.11944(12) 0.93179(11) 0.0241(2) Uani d 1
H H13 0.183(2) 0.0731(15) 0.9603(13) 0.029 Uiso d 1
C C14 0.34088(16) 0.25987(11) 0.94264(10) 0.0217(2) Uani d 1
H H14 0.261(2) 0.3096(14) 0.9777(13) 0.026 Uiso d 1
C C15 0.49569(14) 0.32721(10) 0.90471(9) 0.01736(19) Uani d 1
H H15 0.5279(19) 0.4277(14) 0.9140(13) 0.021 Uiso d 1
C C16 0.61575(14) 0.25913(9) 0.85565(9) 0.01443(18) Uani d 1
C C17 0.59275(14) 0.66850(10) 0.67417(9) 0.01692(19) Uani d 1
C C18 0.41114(16) 0.63294(12) 0.69381(11) 0.0235(2) Uani d 1
H H18 0.378(2) 0.5841(15) 0.7523(14) 0.028 Uiso d 1
C C19 0.27133(17) 0.66524(14) 0.63265(12) 0.0287(3) Uani d 1
H H19 0.139(2) 0.6350(16) 0.6469(14) 0.034 Uiso d 1
C C20 0.31553(16) 0.73679(13) 0.55434(11) 0.0247(2) Uani d 1
H H20 0.216(2) 0.7599(15) 0.5088(14) 0.03 Uiso d 1
C C21 0.49962(15) 0.77453(10) 0.53030(9) 0.01804(19) Uani d 1
C C22 0.54657(16) 0.84667(11) 0.44775(9) 0.0201(2) Uani d 1
H H22 0.4519(19) 0.8779(14) 0.4119(13) 0.024 Uiso d 1
C C23 0.71984(16) 0.87506(11) 0.41886(10) 0.0220(2) Uani d 1
H H23 0.751(2) 0.9230(14) 0.3557(14) 0.026 Uiso d 1
C C24 0.85601(16) 0.83222(11) 0.47117(10) 0.0215(2) Uani d 1
H H24 0.983(2) 0.8506(15) 0.4477(13) 0.026 Uiso d 1
C C25 0.81667(15) 0.76545(11) 0.55395(10) 0.01813(19) Uani d 1
H H25 0.9135(19) 0.7354(14) 0.5896(13) 0.022 Uiso d 1
C C26 0.63915(14) 0.73646(10) 0.58754(9) 0.01580(18) Uani d 1

loop_
_atom_site_aniso_label
_atom_site_aniso_U_11
_atom_site_aniso_U_22
_atom_site_aniso_U_33
_atom_site_aniso_U_12
_atom_site_aniso_U_13
_atom_site_aniso_U_23
C1 0.0164(4) 0.0144(4) 0.0145(4) 0.0052(3) 0.0046(3) 0.0059(3)
C2 0.0164(4) 0.0139(4) 0.0158(4) 0.0050(3) 0.0026(3) 0.0049(3)
C3 0.0181(4) 0.0162(4) 0.0149(4) 0.0068(3) 0.0050(3) 0.0065(3)
C4 0.0229(5) 0.0152(4) 0.0176(5) 0.0046(4) 0.0059(4) 0.0072(4)
C5 0.0195(5) 0.0178(4) 0.0166(5) 0.0007(4) 0.0028(4) 0.0074(4)
C6 0.0160(4) 0.0188(4) 0.0152(4) 0.0041(3) 0.0030(3) 0.0079(3)
C7 0.0153(4) 0.0141(4) 0.0137(4) 0.0051(3) 0.0016(3) 0.0048(3)
C8 0.0185(5) 0.0197(4) 0.0188(5) 0.0089(4) 0.0047(4) 0.0068(4)
C9 0.0251(5) 0.0205(5) 0.0217(5) 0.0134(4) 0.0046(4) 0.0062(4)
C10 0.0262(5) 0.0152(4) 0.0192(5) 0.0098(4) 0.0019(4) 0.0054(4)
C11 0.0197(5) 0.0131(4) 0.0150(4) 0.0044(3) 0.0010(3) 0.0050(3)
C12 0.0237(5) 0.0169(4) 0.0217(5) 0.0023(4) 0.0036(4) 0.0089(4)
C13 0.0213(5) 0.0239(5) 0.0247(5) 0.0024(4) 0.0066(4) 0.0106(4)
C14 0.0205(5) 0.0236(5) 0.0218(5) 0.0078(4) 0.0076(4) 0.0078(4)
C15 0.0189(5) 0.0163(4) 0.0175(5) 0.0067(4) 0.0047(4) 0.0059(4)
C16 0.0158(4) 0.0134(4) 0.0134(4) 0.0049(3) 0.0014(3) 0.0046(3)
C17 0.0193(4) 0.0163(4) 0.0178(5) 0.0086(4) 0.0052(4) 0.0066(4)
C18 0.0218(5) 0.0307(5) 0.0265(6) 0.0132(4) 0.0112(4) 0.0159(5)
C19 0.0212(5) 0.0429(7) 0.0334(6) 0.0174(5) 0.0124(5) 0.0205(5)
C20 0.0235(5) 0.0332(6) 0.0253(6) 0.0175(5) 0.0068(4) 0.0127(5)
C21 0.0207(5) 0.0182(4) 0.0162(4) 0.0100(4) 0.0023(4) 0.0044(4)
C22 0.0250(5) 0.0188(4) 0.0165(5) 0.0099(4) 0.0000(4) 0.0049(4)
C23 0.0264(5) 0.0209(5) 0.0176(5) 0.0062(4) 0.0018(4) 0.0087(4)
C24 0.0219(5) 0.0233(5) 0.0208(5) 0.0072(4) 0.0060(4) 0.0103(4)
C25 0.0190(5) 0.0191(4) 0.0193(5) 0.0086(4) 0.0052(4) 0.0087(4)
C26 0.0183(4) 0.0143(4) 0.0158(4) 0.0073(3) 0.0037(3) 0.0048(3)

loop_
_atom_type_symbol
_atom_type_description
_atom_type_scat_dispersion_real
_atom_type_scat_dispersion_imag
_atom_type_scat_source
C C 0.0033 0.0016 'International Tables Vol C Tables 4.2.6.8 and 6.1.1.4'
H H 0 0 'International Tables Vol C Tables 4.2.6.8 and 6.1.1.4'

loop_
_geom_angle_atom_site_label_1
_geom_angle_atom_site_label_2
_geom_angle_atom_site_label_3
_geom_angle
C6 C1 C2 119.05(9)
C6 C1 C7 120.75(9)
C2 C1 C7 120.18(8)
C3 C2 C1 121.27(9)
C3 C2 H2 118.1(7)
C1 C2 H2 120.5(7)
C2 C3 C4 118.73(9)
C2 C3 C17 119.48(9)
C4 C3 C17 121.74(9)
C5 C4 C3 120.47(9)
C5 C4 H4 119.7(8)
C3 C4 H4 119.8(8)
C4 C5 C6 120.26(9)
C4 C5 H5 120.7(8)
C6 C5 H5 119.0(8)
C5 C6 C1 120.18(9)
C5 C6 H6 119.3(8)
C1 C6 H6 120.5(7)
C8 C7 C16 119.38(9)
C8 C7 C1 119.62(9)
C16 C7 C1 121.00(8)
C7 C8 C9 121.24(10)
C7 C8 H8 119.6(8)
C9 C8 H8 119.1(8)
C10 C9 C8 120.22(10)
C10 C9 H9 121.2(8)
C8 C9 H9 118.6(8)
C9 C10 C11 120.51(9)
C9 C10 H10 120.8(8)
C11 C10 H10 118.7(8)
C10 C11 C12 121.23(9)
C10 C11 C16 119.64(9)
C12 C11 C16 119.13(9)
C13 C12 C11 121.13(10)
C13 C12 H12 122.3(8)
C11 C12 H12 116.6(8)
C12 C13 C14 120.05(10)
C12 C13 H13 121.2(9)
C14 C13 H13 118.8(8)
C15 C14 C13 120.27(10)
C15 C14 H14 119.9(8)
C13 C14 H14 119.8(8)
C14 C15 C16 121.25(9)
C14 C15 H15 119.6(8)
C16 C15 H15 119.1(8)
C15 C16 C11 118.13(9)
C15 C16 C7 122.94(9)
C11 C16 C7 118.92(9)
C18 C17 C26 119.33(9)
C18 C17 C3 119.14(9)
C26 C17 C3 121.53(9)
C17 C18 C19 121.38(10)
C17 C18 H18 119.4(8)
C19 C18 H18 119.3(9)
C20 C19 C18 120.19(11)
C20 C19 H19 120.4(9)
C18 C19 H19 119.4(9)
C19 C20 C21 120.53(10)
C19 C20 H20 121.2(9)
C21 C20 H20 118.2(9)
C20 C21 C22 121.15(9)
C20 C21 C26 119.53(9)
C22 C21 C26 119.29(9)
C23 C22 C21 121.06(9)
C23 C22 H22 119.8(8)
C21 C22 H22 119.1(8)
C22 C23 C24 119.94(10)
C22 C23 H23 120.9(8)
C24 C23 H23 119.1(8)
C25 C24 C23 120.38(10)
C25 C24 H24 119.7(8)
C23 C24 H24 119.9(8)
C24 C25 C26 121.10(9)
C24 C25 H25 119.5(8)
C26 C25 H25 119.4(8)
C25 C26 C21 118.13(9)
C25 C26 C17 123.00(9)
C21 C26 C17 118.85(9)

loop_
_geom_bond_atom_site_label_1
_geom_bond_atom_site_label_2
_geom_bond_distance
C1 C6 1.3966(14)
C1 C2 1.4013(13)
C1 C7 1.4886(13)
C2 C3 1.3966(13)
C2 H2 0.984(13)
C3 C4 1.4019(14)
C3 C17 1.4902(14)
C4 C5 1.3909(15)
C4 H4 0.995(13)
C5 C6 1.3949(14)
C5 H5 0.973(14)
C6 H6 1.001(13)
C7 C8 1.3811(14)
C7 C16 1.4309(14)
C8 C9 1.4144(15)
C8 H8 0.991(14)
C9 C10 1.3690(16)
C9 H9 0.999(15)
C10 C11 1.4161(15)
C10 H10 0.996(14)
C11 C12 1.4223(15)
C11 C16 1.4273(13)
C12 C13 1.3656(17)
C12 H12 0.998(14)
C13 C14 1.4157(16)
C13 H13 0.992(15)
C14 C15 1.3720(15)
C14 H14 0.988(15)
C15 C16 1.4241(14)
C15 H15 1.010(13)
C17 C18 1.3799(15)
C17 C26 1.4337(14)
C18 C19 1.4113(16)
C18 H18 0.990(15)
C19 C20 1.3704(17)
C19 H19 1.007(16)
C20 C21 1.4174(16)
C20 H20 1.016(15)
C21 C22 1.4212(15)
C21 C26 1.4272(13)
C22 C23 1.3634(16)
C22 H22 0.992(14)
C23 C24 1.4149(15)
C23 H23 1.031(15)
C24 C25 1.3771(14)
C24 H24 1.010(15)
C25 C26 1.4173(14)
C25 H25 0.995(14)

loop_
_geom_torsion_atom_site_label_1
_geom_torsion_atom_site_label_2
_geom_torsion_atom_site_label_3
_geom_torsion_atom_site_label_4
_geom_torsion
C6 C1 C2 C3 0.09(15)
C7 C1 C2 C3 -178.50(9)
C1 C2 C3 C4 -1.45(15)
C1 C2 C3 C17 -178.88(9)
C2 C3 C4 C5 1.18(15)
C17 C3 C4 C5 178.55(10)
C3 C4 C5 C6 0.46(16)
C4 C5 C6 C1 -1.86(16)
C2 C1 C6 C5 1.58(15)
C7 C1 C6 C5 -179.85(10)
C6 C1 C7 C8 -57.09(13)
C2 C1 C7 C8 121.46(11)
C6 C1 C7 C16 123.36(11)
C2 C1 C7 C16 -58.08(13)
C16 C7 C8 C9 3.27(15)
C1 C7 C8 C9 -176.28(9)
C7 C8 C9 C10 -0.69(16)
C8 C9 C10 C11 -1.62(16)
C9 C10 C11 C12 -177.93(10)
C9 C10 C11 C16 1.29(15)
C10 C11 C12 C13 177.18(10)
C16 C11 C12 C13 -2.04(16)
C11 C12 C13 C14 0.68(17)
C12 C13 C14 C15 0.87(17)
C13 C14 C15 C16 -1.04(16)
C14 C15 C16 C11 -0.33(15)
C14 C15 C16 C7 -178.95(10)
C10 C11 C16 C15 -177.40(9)
C12 C11 C16 C15 1.83(14)
C10 C11 C16 C7 1.28(14)
C12 C11 C16 C7 -179.48(9)
C8 C7 C16 C15 175.10(9)
C1 C7 C16 C15 -5.35(15)
C8 C7 C16 C11 -3.52(14)
C1 C7 C16 C11 176.03(9)
C2 C3 C17 C18 51.58(14)
C4 C3 C17 C18 -125.77(12)
C2 C3 C17 C26 -129.21(11)
C4 C3 C17 C26 53.44(14)
C26 C17 C18 C19 -1.65(17)
C3 C17 C18 C19 177.57(11)
C17 C18 C19 C20 -1.89(19)
C18 C19 C20 C21 2.44(19)
C19 C20 C21 C22 178.91(11)
C19 C20 C21 C26 0.53(17)
C20 C21 C22 C23 -175.72(10)
C26 C21 C22 C23 2.66(15)
C21 C22 C23 C24 0.14(16)
C22 C23 C24 C25 -1.92(17)
C23 C24 C25 C26 0.83(17)
C24 C25 C26 C21 1.96(15)
C24 C25 C26 C17 -179.34(10)
C20 C21 C26 C25 174.76(10)
C22 C21 C26 C25 -3.65(14)
C20 C21 C26 C17 -4.00(14)
C22 C21 C26 C17 177.59(9)
C18 C17 C26 C25 -174.15(10)
C3 C17 C26 C25 6.64(15)
C18 C17 C26 C21 4.54(15)
C3 C17 C26 C21 -174.67(9)

loop_
_cod_related_entry_id
_cod_related_entry_database
_cod_related_entry_code
1 ChemSpider 3322615
